data_7107822
loop_
_publ_author_name
'Matthieu Jouffroy'
'Rafael Gramage-Doria'
'Dominique Armspach'
'Dominique Matt'
'Loic Toupet'

_publ_section_title
;
 Regioselective opening of proximally sulfato-capped cyclodextrins
;
_journal_name_full Chem.Commun.
_journal_page_first 6028
_journal_paper_doi 10.1039/c2cc31302b
_journal_volume 48
_journal_year 2012
_chemical_absolute_configuration rm
_chemical_formula_sum 'C84.5 H136 B2 Cl6 O28 P2'
_chemical_formula_weight 1896.19
_chemical_name_systematic
;
?
;
_space_group_IT_number 19
_symmetry_cell_setting orthorhombic
_symmetry_space_group_name_Hall 'P 2ac 2ab'
_symmetry_space_group_name_H-M 'P 21 21 21'
_atom_sites_solution_hydrogens geom
_atom_sites_solution_primary direct
_atom_sites_solution_secondary difmap
_audit_creation_method SHELXL-97
_cell_angle_alpha 90.00
_cell_angle_beta 90.00
_cell_angle_gamma 90.00
_cell_formula_units_Z 4
_cell_length_a 16.0969(4)
_cell_length_b 22.4367(5)
_cell_length_c 27.7516(7)
_cell_measurement_reflns_used 14444
_cell_measurement_temperature 120(2)
_cell_measurement_theta_max 29.14
_cell_measurement_theta_min 2.62
_cell_volume 10022.8(4)
_computing_cell_refinement 'CrysAlis RED, Oxford Diffraction Ltd.,Version 1.171.26'
_computing_data_collection 'CrysAlis CCD, Oxford Diffraction Ltd.,Version 1.171.26'
_computing_data_reduction 'CrysAlis RED, Oxford Diffraction Ltd.,Version 1.171.26'
_computing_molecular_graphics 'PLATON_(Spek, 1998)'
_computing_publication_material 'SHELXL-97 (Sheldrick, 1997)'
_computing_structure_refinement 'SHELXL-97 (Sheldrick, 1997)'
_computing_structure_solution 'SIR-97_(Altomare & al., 1998)'
_diffrn_ambient_temperature 120(2)
_diffrn_detector_area_resol_mean 19.64
_diffrn_measured_fraction_theta_full 0.995
_diffrn_measured_fraction_theta_max 0.995
_diffrn_measurement_device_type 'CCD Saphire 3 Xcalibur'
_diffrn_measurement_method 'omega scan'
_diffrn_radiation_monochromator graphite
_diffrn_radiation_source 'fine-focus sealed tube'
_diffrn_radiation_type MoK\a
_diffrn_radiation_wavelength 0.71073
_diffrn_reflns_av_R_equivalents 0.0994
_diffrn_reflns_av_sigmaI/netI 0.2294
_diffrn_reflns_limit_h_max 20
_diffrn_reflns_limit_h_min -20
_diffrn_reflns_limit_k_max 26
_diffrn_reflns_limit_k_min -28
_diffrn_reflns_limit_l_max 35
_diffrn_reflns_limit_l_min -35
_diffrn_reflns_number 79214
_diffrn_reflns_theta_full 27.00
_diffrn_reflns_theta_max 27.00
_diffrn_reflns_theta_min 2.63
_exptl_absorpt_coefficient_mu 0.274
_exptl_absorpt_correction_type none
_exptl_crystal_colour colourless
_exptl_crystal_density_diffrn 1.257
_exptl_crystal_density_method 'not measured'
_exptl_crystal_description prism
_exptl_crystal_F_000 4036
_exptl_crystal_size_max 0.22
_exptl_crystal_size_mid 0.12
_exptl_crystal_size_min 0.10
_refine_diff_density_max 0.658
_refine_diff_density_min -0.608
_refine_diff_density_rms 0.103
_refine_ls_abs_structure_details 'Flack H D (1983), Acta Cryst. A39, 876-881'
_refine_ls_abs_structure_Flack 0.08(12)
_refine_ls_extinction_method none
_refine_ls_goodness_of_fit_ref 0.932
_refine_ls_hydrogen_treatment constr
_refine_ls_matrix_type full
_refine_ls_number_parameters 1029
_refine_ls_number_reflns 21429
_refine_ls_number_restraints 4
_refine_ls_restrained_S_all 0.933
_refine_ls_R_factor_all 0.2114
_refine_ls_R_factor_gt 0.0935
_refine_ls_shift/su_max 0.236
_refine_ls_shift/su_mean 0.020
_refine_ls_structure_factor_coef Fsqd
_refine_ls_weighting_details 'calc w=1/[\s^2^(Fo^2^)+(0.1316P)^2^+0.0000P] where P=(Fo^2^+2Fc^2^)/3'
_refine_ls_weighting_scheme calc
_refine_ls_wR_factor_gt 0.2283
_refine_ls_wR_factor_ref 0.2645
_reflns_number_gt 8413
_reflns_number_total 21429
_reflns_threshold_expression >2sigma(I)
_cod_data_source_file c2cc31302b.txt
_cod_data_source_block mj48
_cod_original_sg_symbol_H-M P212121
_cod_original_formula_sum 'C84.50 H136 B2 Cl6 O28 P2'
_cod_database_code 7107822

loop_
_symmetry_equiv_pos_as_xyz
'x, y, z'
'-x+1/2, -y, z+1/2'
'x+1/2, -y+1/2, -z'
'-x, y+1/2, -z+1/2'

loop_
_atom_site_label
_atom_site_type_symbol
_atom_site_fract_x
_atom_site_fract_y
_atom_site_fract_z
_atom_site_U_iso_or_equiv
_atom_site_adp_type
_atom_site_occupancy
_atom_site_symmetry_multiplicity
_atom_site_calc_flag
_atom_site_refinement_flags
C91 C 0.5517(12) 0.0608(6) 0.4007(5) 0.137(6) Uani 1 1 d .
H91A H 0.6049 0.0389 0.3995 0.164 Uiso 1 1 calc R
H91B H 0.5188 0.0494 0.3720 0.164 Uiso 1 1 calc R
Cl1 Cl 0.4974(3) 0.0401(2) 0.45272(19) 0.1513(17) Uani 1 1 d .
Cl2 Cl 0.5712(3) 0.13536(19) 0.39879(18) 0.1441(16) Uani 1 1 d .
C92 C 0.9938(9) -0.1027(7) 0.4336(5) 0.124(5) Uani 1 1 d .
H92A H 0.9923 -0.0684 0.4561 0.149 Uiso 1 1 calc R
H92B H 0.9400 -0.1039 0.4163 0.149 Uiso 1 1 calc R
Cl3 Cl 1.0049(3) -0.1663(2) 0.46583(16) 0.1480(17) Uani 1 1 d .
Cl4 Cl 1.0747(3) -0.0914(2) 0.39116(16) 0.1454(16) Uani 1 1 d .
C93 C 0.7767(11) -0.2688(7) 0.3130(5) 0.151(7) Uani 1 1 d .
H93A H 0.7916 -0.3096 0.3025 0.181 Uiso 1 1 calc R
H93B H 0.7153 -0.2664 0.3119 0.181 Uiso 1 1 calc R
Cl5 Cl 0.8030(3) -0.26371(19) 0.36933(15) 0.1415(16) Uani 1 1 d .
Cl6 Cl 0.8112(2) -0.22355(14) 0.27153(12) 0.0981(10) Uani 1 1 d .
C101 C 1.2807(9) -0.2737(6) 0.4871(6) 0.130(5) Uani 1 1 d .
H10A H 1.3262 -0.3027 0.4875 0.196 Uiso 1 1 calc R
H10B H 1.2567 -0.2717 0.4547 0.196 Uiso 1 1 calc R
H10C H 1.2377 -0.2861 0.5101 0.196 Uiso 1 1 calc R
C102 C 1.3132(10) -0.2136(8) 0.5011(6) 0.132(6) Uani 1 1 d .
H10D H 1.3375 -0.2159 0.5338 0.158 Uiso 1 1 calc R
H10E H 1.3579 -0.2019 0.4785 0.158 Uiso 1 1 calc R
C103 C 1.2484(11) -0.1685(9) 0.5005(6) 0.130(5) Uani 1 1 d .
H10F H 1.2063 -0.1788 0.5252 0.156 Uiso 1 1 calc R
H10G H 1.2206 -0.1694 0.4687 0.156 Uiso 1 1 calc R
C104 C 1.2790(14) -0.1061(10) 0.5099(5) 0.170(8) Uani 1 1 d .
H10H H 1.3259 -0.0975 0.4879 0.204 Uiso 1 1 calc R
H10I H 1.3002 -0.1038 0.5433 0.204 Uiso 1 1 calc R
C105 C 1.2111(15) -0.0582(9) 0.5028(7) 0.237(14) Uani 1 1 d .
H10J H 1.2343 -0.0187 0.5098 0.355 Uiso 1 1 calc R
H10K H 1.1647 -0.0661 0.5248 0.355 Uiso 1 1 calc R
H10L H 1.1911 -0.0593 0.4695 0.355 Uiso 1 1 calc R
C106 C 1.1172(16) 0.0619(11) 0.1771(9) 0.105(8) Uiso 0.50 1 d PD
H10M H 1.0932 0.1019 0.1747 0.157 Uiso 0.50 1 calc PR
H10N H 1.1769 0.0650 0.1835 0.157 Uiso 0.50 1 calc PR
H10O H 1.0903 0.0401 0.2035 0.157 Uiso 0.50 1 calc PR
C107 C 1.104(2) 0.0305(14) 0.1325(10) 0.127(10) Uiso 0.50 1 d PD
H10P H 1.0447 0.0347 0.1240 0.152 Uiso 0.50 1 calc PR
H10Q H 1.1363 0.0515 0.1073 0.152 Uiso 0.50 1 calc PR
C108 C 1.1203(16) -0.0186(11) 0.1299(9) 0.090(7) Uiso 0.50 1 d P
H10R H 1.0936 -0.0405 0.1567 0.108 Uiso 0.50 1 calc PR
H10S H 1.1811 -0.0238 0.1327 0.108 Uiso 0.50 1 calc PR
C109 C 1.096(2) -0.0393(13) 0.0903(10) 0.127(10) Uiso 0.50 1 d PD
H10T H 1.0379 -0.0503 0.0987 0.153 Uiso 0.50 1 calc PR
H10U H 1.1258 -0.0777 0.0897 0.153 Uiso 0.50 1 calc PR
C110 C 1.086(2) -0.0279(14) 0.0369(9) 0.136(11) Uiso 0.50 1 d PD
H11A H 1.0561 -0.0610 0.0221 0.204 Uiso 0.50 1 calc PR
H11B H 1.1414 -0.0245 0.0222 0.204 Uiso 0.50 1 calc PR
H11C H 1.0555 0.0093 0.0319 0.204 Uiso 0.50 1 calc PR
P1 P 0.65355(11) 0.00290(7) 0.22375(7) 0.0293(4) Uani 1 1 d .
P2 P 0.90260(14) 0.21627(11) 0.29297(9) 0.0540(7) Uani 1 1 d .
B1 B 0.6646(6) 0.0660(4) 0.2697(3) 0.039(2) Uani 1 1 d .
H1A H 0.6869 0.0500 0.2999 0.058 Uiso 1 1 calc R
H1B H 0.6100 0.0839 0.2757 0.058 Uiso 1 1 calc R
H1C H 0.7025 0.0964 0.2570 0.058 Uiso 1 1 calc R
B2 B 0.9504(7) 0.2893(5) 0.3148(6) 0.081(4) Uani 1 1 d .
H2A H 0.9558 0.2883 0.3499 0.121 Uiso 1 1 calc R
H2B H 0.9146 0.3226 0.3054 0.121 Uiso 1 1 calc R
H2C H 1.0054 0.2944 0.3002 0.121 Uiso 1 1 calc R
O2 O 0.5870(3) 0.38436(19) 0.39220(18) 0.0367(13) Uani 1 1 d .
O3 O 0.4337(3) 0.33932(19) 0.35494(18) 0.0322(12) Uani 1 1 d .
O4 O 0.4550(3) 0.21986(18) 0.31722(17) 0.0277(11) Uani 1 1 d .
O5 O 0.6522(3) 0.29224(18) 0.28993(17) 0.0304(11) Uani 1 1 d .
O6 O 0.5562(3) 0.2598(2) 0.20439(18) 0.0389(13) Uani 1 1 d .
H6 H 0.5831 0.2919 0.2038 0.058 Uiso 1 1 calc R
O12 O 0.3124(3) 0.2105(2) 0.3754(2) 0.0465(15) Uani 1 1 d .
O13 O 0.2777(3) 0.0894(2) 0.3584(2) 0.0470(15) Uani 1 1 d .
O14 O 0.3833(3) 0.03445(19) 0.29119(17) 0.0294(11) Uani 1 1 d .
O15 O 0.3787(3) 0.19119(19) 0.25053(18) 0.0344(12) Uani 1 1 d .
O16 O 0.3361(3) 0.1052(2) 0.1786(2) 0.0433(13) Uani 1 1 d .
O22 O 0.2542(3) -0.0522(2) 0.2912(2) 0.0483(15) Uani 1 1 d .
O23 O 0.3583(3) -0.14238(19) 0.3334(2) 0.0412(14) Uani 1 1 d .
O24 O 0.5261(3) -0.09908(18) 0.34633(16) 0.0283(11) Uani 1 1 d .
O25 O 0.4545(3) -0.02453(18) 0.23583(16) 0.0281(12) Uani 1 1 d .
O32 O 0.5049(3) -0.1872(2) 0.41847(19) 0.0443(15) Uani 1 1 d .
O33 O 0.6161(4) -0.1328(2) 0.4853(2) 0.0513(16) Uani 1 1 d .
O34 O 0.7017(3) -0.03155(19) 0.44616(17) 0.0342(12) Uani 1 1 d .
O35 O 0.6674(3) -0.1259(2) 0.33969(18) 0.0403(13) Uani 1 1 d .
O36 O 0.8373(4) -0.1102(3) 0.3598(3) 0.082(2) Uani 1 1 d .
H36 H 0.8852 -0.1022 0.3496 0.122 Uiso 1 1 calc R
O42 O 0.6584(4) -0.0030(2) 0.5423(2) 0.0567(15) Uani 1 1 d .
O43 O 0.7154(4) 0.1141(2) 0.5437(2) 0.0522(16) Uani 1 1 d .
O44 O 0.7971(3) 0.1525(2) 0.4604(2) 0.0455(15) Uani 1 1 d .
O45 O 0.8387(3) -0.01141(19) 0.46424(19) 0.0407(13) Uani 1 1 d .
O46 O 0.9826(4) 0.0600(3) 0.4668(3) 0.0709(19) Uani 1 1 d .
O52 O 0.8620(3) 0.2554(2) 0.5062(2) 0.0498(15) Uani 1 1 d .
O53 O 0.7706(4) 0.3370(2) 0.4476(2) 0.0514(15) Uani 1 1 d .
O54 O 0.6797(3) 0.2783(2) 0.37265(17) 0.0340(12) Uani 1 1 d .
O55 O 0.8639(3) 0.18188(19) 0.3908(2) 0.0399(14) Uani 1 1 d .
C1 C 0.6613(5) 0.3188(3) 0.3366(3) 0.0334(18) Uani 1 1 d .
H1 H 0.7082 0.3480 0.3349 0.040 Uiso 1 1 calc R
C2 C 0.5830(4) 0.3533(3) 0.3477(3) 0.0267(17) Uani 1 1 d .
H2 H 0.5711 0.3820 0.3210 0.032 Uiso 1 1 calc R
C3 C 0.5114(4) 0.3085(3) 0.3523(3) 0.0298(17) Uani 1 1 d .
H3 H 0.5193 0.2827 0.3813 0.036 Uiso 1 1 calc R
C4 C 0.5071(4) 0.2697(3) 0.3057(3) 0.0295(18) Uani 1 1 d .
H4 H 0.4815 0.2932 0.2789 0.035 Uiso 1 1 calc R
C5 C 0.5907(4) 0.2457(3) 0.2898(2) 0.0257(16) Uani 1 1 d .
H5 H 0.6084 0.2136 0.3125 0.031 Uiso 1 1 calc R
C6 C 0.5908(4) 0.2213(3) 0.2396(2) 0.0250(16) Uani 1 1 d .
H6A H 0.6488 0.2121 0.2303 0.030 Uiso 1 1 calc R
H6B H 0.5594 0.1834 0.2394 0.030 Uiso 1 1 calc R
C7 C 0.6422(5) 0.4333(3) 0.3911(3) 0.049(2) Uani 1 1 d .
H7A H 0.6428 0.4528 0.4227 0.073 Uiso 1 1 calc R
H7B H 0.6239 0.4618 0.3666 0.073 Uiso 1 1 calc R
H7C H 0.6983 0.4192 0.3832 0.073 Uiso 1 1 calc R
C8 C 0.4046(5) 0.3437(3) 0.4023(3) 0.044(2) Uani 1 1 d .
H8A H 0.3519 0.3655 0.4026 0.067 Uiso 1 1 calc R
H8B H 0.4455 0.3650 0.4220 0.067 Uiso 1 1 calc R
H8C H 0.3961 0.3036 0.4155 0.067 Uiso 1 1 calc R
C11 C 0.3769(5) 0.2192(3) 0.2961(3) 0.0377(19) Uani 1 1 d .
H11 H 0.3570 0.2611 0.2921 0.045 Uiso 1 1 calc R
C12 C 0.3162(4) 0.1854(3) 0.3292(3) 0.0358(19) Uani 1 1 d .
H12 H 0.2595 0.1878 0.3146 0.043 Uiso 1 1 calc R
C13 C 0.3404(4) 0.1201(3) 0.3322(3) 0.0304(18) Uani 1 1 d .
H13 H 0.3942 0.1166 0.3500 0.036 Uiso 1 1 calc R
C14 C 0.3503(4) 0.0923(3) 0.2825(3) 0.0299(17) Uani 1 1 d .
H14 H 0.2948 0.0888 0.2667 0.036 Uiso 1 1 calc R
C15 C 0.4069(4) 0.1300(3) 0.2520(3) 0.0275(17) Uani 1 1 d .
H15 H 0.4633 0.1295 0.2672 0.033 Uiso 1 1 calc R
C16 C 0.4167(4) 0.1130(3) 0.1997(3) 0.040(2) Uani 1 1 d .
H16A H 0.4473 0.1447 0.1823 0.048 Uiso 1 1 calc R
H16B H 0.4489 0.0756 0.1970 0.048 Uiso 1 1 calc R
C17 C 0.2438(6) 0.2394(5) 0.3866(4) 0.087(4) Uani 1 1 d .
H17A H 0.2483 0.2549 0.4196 0.130 Uiso 1 1 calc R
H17B H 0.1963 0.2122 0.3845 0.130 Uiso 1 1 calc R
H17C H 0.2359 0.2726 0.3642 0.130 Uiso 1 1 calc R
C18 C 0.3032(7) 0.0585(4) 0.3974(4) 0.079(3) Uani 1 1 d .
H18A H 0.2553 0.0393 0.4126 0.118 Uiso 1 1 calc R
H18B H 0.3293 0.0859 0.4204 0.118 Uiso 1 1 calc R
H18C H 0.3434 0.0281 0.3875 0.118 Uiso 1 1 calc R
C19 C 0.3384(6) 0.1025(3) 0.1280(3) 0.050(2) Uani 1 1 d .
H19A H 0.2820 0.0969 0.1155 0.075 Uiso 1 1 calc R
H19B H 0.3734 0.0689 0.1179 0.075 Uiso 1 1 calc R
H19C H 0.3616 0.1397 0.1152 0.075 Uiso 1 1 calc R
C21 C 0.3741(4) -0.0095(3) 0.2547(2) 0.0208(15) Uani 1 1 d .
H21 H 0.3375 0.0058 0.2283 0.025 Uiso 1 1 calc R
C22 C 0.3387(4) -0.0641(3) 0.2754(3) 0.0329(18) Uani 1 1 d .
H22 H 0.3370 -0.0954 0.2498 0.039 Uiso 1 1 calc R
C23 C 0.3891(5) -0.0869(3) 0.3165(3) 0.0341(19) Uani 1 1 d .
H23 H 0.3855 -0.0574 0.3434 0.041 Uiso 1 1 calc R
C24 C 0.4802(4) -0.0942(3) 0.3029(2) 0.0286(17) Uani 1 1 d .
H24 H 0.4867 -0.1320 0.2842 0.034 Uiso 1 1 calc R
C25 C 0.5125(4) -0.0424(3) 0.2723(3) 0.0295(17) Uani 1 1 d .
H25 H 0.5239 -0.0077 0.2938 0.035 Uiso 1 1 calc R
C26 C 0.5924(4) -0.0588(3) 0.2459(3) 0.0269(17) Uani 1 1 d .
H26A H 0.5778 -0.0846 0.2182 0.032 Uiso 1 1 calc R
H26B H 0.6274 -0.0827 0.2679 0.032 Uiso 1 1 calc R
C27 C 0.1946(5) -0.0925(5) 0.2701(4) 0.086(4) Uani 1 1 d .
H27A H 0.1388 -0.0828 0.2819 0.129 Uiso 1 1 calc R
H27B H 0.2084 -0.1335 0.2792 0.129 Uiso 1 1 calc R
H27C H 0.1959 -0.0887 0.2349 0.129 Uiso 1 1 calc R
C28 C 0.3237(6) -0.1405(4) 0.3790(4) 0.067(3) Uani 1 1 d .
H28A H 0.3038 -0.1803 0.3879 0.101 Uiso 1 1 calc R
H28B H 0.2769 -0.1125 0.3792 0.101 Uiso 1 1 calc R
H28C H 0.3656 -0.1273 0.4023 0.101 Uiso 1 1 calc R
C31 C 0.5848(5) -0.1443(3) 0.3515(3) 0.040(2) Uani 1 1 d .
H31 H 0.5689 -0.1784 0.3303 0.048 Uiso 1 1 calc R
C32 C 0.5853(5) -0.1657(3) 0.4044(3) 0.042(2) Uani 1 1 d .
H32 H 0.6269 -0.1985 0.4080 0.051 Uiso 1 1 calc R
C33 C 0.6103(5) -0.1134(3) 0.4370(3) 0.039(2) Uani 1 1 d .
H33 H 0.5662 -0.0821 0.4350 0.047 Uiso 1 1 calc R
C34 C 0.6886(5) -0.0872(3) 0.4217(3) 0.0365(19) Uani 1 1 d .
H34 H 0.7345 -0.1150 0.4311 0.044 Uiso 1 1 calc R
C35 C 0.6944(5) -0.0762(4) 0.3673(3) 0.050(2) Uani 1 1 d .
H35 H 0.6582 -0.0414 0.3592 0.060 Uiso 1 1 calc R
C36 C 0.7839(5) -0.0623(5) 0.3500(4) 0.064(3) Uani 1 1 d .
H36A H 0.7835 -0.0543 0.3150 0.077 Uiso 1 1 calc R
H36B H 0.8046 -0.0261 0.3666 0.077 Uiso 1 1 calc R
C37 C 0.4997(6) -0.2499(4) 0.4123(3) 0.064(3) Uani 1 1 d .
H37A H 0.4446 -0.2638 0.4224 0.096 Uiso 1 1 calc R
H37B H 0.5423 -0.2694 0.4320 0.096 Uiso 1 1 calc R
H37C H 0.5085 -0.2599 0.3783 0.096 Uiso 1 1 calc R
C38 C 0.5470(7) -0.1251(5) 0.5144(3) 0.073(3) Uani 1 1 d .
H38A H 0.5590 -0.1400 0.5468 0.110 Uiso 1 1 calc R
H38B H 0.5000 -0.1473 0.5008 0.110 Uiso 1 1 calc R
H38C H 0.5330 -0.0827 0.5161 0.110 Uiso 1 1 calc R
C41 C 0.7637(5) -0.0291(3) 0.4814(3) 0.039(2) Uani 1 1 d .
H41 H 0.7703 -0.0699 0.4953 0.047 Uiso 1 1 calc R
C42 C 0.7373(6) 0.0125(4) 0.5216(3) 0.052(2) Uani 1 1 d .
H42 H 0.7802 0.0107 0.5476 0.062 Uiso 1 1 calc R
C43 C 0.7307(5) 0.0762(3) 0.5046(3) 0.041(2) Uani 1 1 d .
H43 H 0.6846 0.0797 0.4807 0.049 Uiso 1 1 calc R
C44 C 0.8121(5) 0.0941(3) 0.4812(3) 0.043(2) Uani 1 1 d .
H44 H 0.8557 0.0977 0.5067 0.052 Uiso 1 1 calc R
C45 C 0.8403(5) 0.0475(3) 0.4437(3) 0.045(2) Uani 1 1 d .
H45 H 0.8009 0.0486 0.4159 0.054 Uiso 1 1 calc R
C46 C 0.9287(5) 0.0547(4) 0.4246(3) 0.047(2) Uani 1 1 d .
H46A H 0.9447 0.0196 0.4051 0.056 Uiso 1 1 calc R
H46B H 0.9330 0.0907 0.4042 0.056 Uiso 1 1 calc R
C47 C 0.6624(8) -0.0319(7) 0.5850(4) 0.118(5) Uani 1 1 d .
H47A H 0.6061 -0.0408 0.5963 0.177 Uiso 1 1 calc R
H47B H 0.6908 -0.0067 0.6087 0.177 Uiso 1 1 calc R
H47C H 0.6933 -0.0692 0.5809 0.177 Uiso 1 1 calc R
C48 C 0.6348(6) 0.1418(5) 0.5424(4) 0.091(4) Uani 1 1 d .
H48A H 0.6276 0.1666 0.5712 0.137 Uiso 1 1 calc R
H48B H 0.5917 0.1110 0.5417 0.137 Uiso 1 1 calc R
H48C H 0.6303 0.1668 0.5136 0.137 Uiso 1 1 calc R
C49 C 1.0651(7) 0.0685(6) 0.4553(5) 0.117(5) Uani 1 1 d .
H49A H 1.0980 0.0711 0.4850 0.176 Uiso 1 1 calc R
H49B H 1.0712 0.1055 0.4369 0.176 Uiso 1 1 calc R
H49C H 1.0849 0.0349 0.4359 0.176 Uiso 1 1 calc R
C51 C 0.8635(5) 0.1843(3) 0.4411(3) 0.040(2) Uani 1 1 d .
H51 H 0.9168 0.1676 0.4538 0.048 Uiso 1 1 calc R
C52 C 0.8558(5) 0.2496(3) 0.4560(3) 0.040(2) Uani 1 1 d .
H52 H 0.9024 0.2724 0.4409 0.048 Uiso 1 1 calc R
C53 C 0.7747(5) 0.2750(3) 0.4378(3) 0.046(2) Uani 1 1 d .
H53 H 0.7277 0.2545 0.4545 0.056 Uiso 1 1 calc R
C54 C 0.7658(4) 0.2661(3) 0.3846(3) 0.0280(17) Uani 1 1 d .
H54 H 0.8022 0.2952 0.3674 0.034 Uiso 1 1 calc R
C55 C 0.7865(5) 0.2040(3) 0.3680(3) 0.040(2) Uani 1 1 d .
H55 H 0.7398 0.1769 0.3772 0.048 Uiso 1 1 calc R
C56 C 0.8020(5) 0.1976(3) 0.3145(3) 0.041(2) Uani 1 1 d .
H56A H 0.7611 0.2228 0.2974 0.049 Uiso 1 1 calc R
H56B H 0.7905 0.1557 0.3055 0.049 Uiso 1 1 calc R
C57 C 0.9245(7) 0.2931(4) 0.5221(4) 0.074(3) Uani 1 1 d .
H57A H 0.9235 0.2950 0.5574 0.110 Uiso 1 1 calc R
H57B H 0.9157 0.3331 0.5089 0.110 Uiso 1 1 calc R
H57C H 0.9785 0.2779 0.5114 0.110 Uiso 1 1 calc R
C58 C 0.72388(13) 0.35212(9) 0.48749(8) 0.070(3) Uani 1 1 d .
H58A H 0.7241 0.3955 0.4915 0.105 Uiso 1 1 calc R
H58B H 0.7477 0.3334 0.5162 0.105 Uiso 1 1 calc R
H58C H 0.6667 0.3382 0.4831 0.105 Uiso 1 1 calc R
C61 C 0.61356(13) 0.02830(9) 0.16583(8) 0.0309(18) Uani 1 1 d R
C62 C 0.63129(13) 0.08653(9) 0.15215(8) 0.049(2) Uani 1 1 d R
H62 H 0.6581 0.1127 0.1741 0.058 Uiso 1 1 calc R
C63 C 0.60981(13) 0.10640(9) 0.10638(8) 0.060(3) Uani 1 1 d R
H63 H 0.6219 0.1462 0.0970 0.072 Uiso 1 1 calc R
C64 C 0.57060(13) 0.06806(9) 0.07428(8) 0.052(2) Uani 1 1 d R
H64 H 0.5559 0.0816 0.0430 0.062 Uiso 1 1 calc R
C65 C 0.55286(13) 0.00983(9) 0.08796(8) 0.043(2) Uani 1 1 d R
H65 H 0.5261 -0.0164 0.0660 0.052 Uiso 1 1 calc R
C66 C 0.57434(13) -0.01004(9) 0.13373(8) 0.037(2) Uani 1 1 d R
H66 H 0.5622 -0.0498 0.1431 0.045 Uiso 1 1 calc R
C67 C 0.75271(13) -0.03102(9) 0.20887(8) 0.0351(19) Uani 1 1 d R
C68 C 0.75806(13) -0.08973(9) 0.19318(8) 0.053(2) Uani 1 1 d R
H68 H 0.7091 -0.1131 0.1900 0.064 Uiso 1 1 calc R
C69 C 0.83502(13) -0.11431(9) 0.18218(8) 0.077(3) Uani 1 1 d R
H69 H 0.8387 -0.1544 0.1715 0.093 Uiso 1 1 calc R
C70 C 0.90663(13) -0.08019(9) 0.18687(8) 0.074(3) Uani 1 1 d R
H70 H 0.9592 -0.0970 0.1794 0.089 Uiso 1 1 calc R
C71 C 0.90129(13) -0.02148(9) 0.20256(8) 0.083(3) Uani 1 1 d R
H71 H 0.9502 0.0018 0.2058 0.100 Uiso 1 1 calc R
C72 C 0.82432(13) 0.00311(9) 0.21356(8) 0.066(3) Uani 1 1 d R
H72 H 0.8207 0.0432 0.2243 0.080 Uiso 1 1 calc R
C73 C 0.89378(13) 0.22196(9) 0.22902(8) 0.068(3) Uani 1 1 d R
C74 C 0.83162(13) 0.19113(9) 0.20478(8) 0.143(7) Uani 1 1 d R
H74 H 0.7931 0.1675 0.2223 0.172 Uiso 1 1 calc R
C75 C 0.82582(13) 0.19490(9) 0.15490(8) 0.111(5) Uani 1 1 d R
H75 H 0.7833 0.1738 0.1383 0.133 Uiso 1 1 calc R
C76 C 0.88218(13) 0.22950(9) 0.12926(8) 0.154(7) Uani 1 1 d R
H76 H 0.8782 0.2321 0.0952 0.185 Uiso 1 1 calc R
C77 C 0.94434(13) 0.26033(9) 0.15350(8) 0.133(6) Uani 1 1 d R
H77 H 0.9829 0.2840 0.1360 0.159 Uiso 1 1 calc R
C78 C 0.95014(13) 0.25656(9) 0.20338(8) 0.090(4) Uani 1 1 d R
H78 H 0.9926 0.2776 0.2199 0.108 Uiso 1 1 calc R
C79 C 0.96319(13) 0.15033(9) 0.30486(8) 0.065(3) Uani 1 1 d R
C80 C 0.93397(13) 0.09247(9) 0.29904(8) 0.082(3) Uani 1 1 d R
H80 H 0.8778 0.0858 0.2901 0.098 Uiso 1 1 calc R
C81 C 0.98697(13) 0.04440(9) 0.30633(8) 0.101(4) Uani 1 1 d R
H81 H 0.9670 0.0049 0.3024 0.121 Uiso 1 1 calc R
C82 C 1.06919(13) 0.05418(9) 0.31944(8) 0.137(7) Uani 1 1 d R
H82 H 1.1054 0.0213 0.3244 0.164 Uiso 1 1 calc R
C83 C 1.09841(13) 0.11203(9) 0.32527(8) 0.126(6) Uani 1 1 d R
H83 H 1.1546 0.1187 0.3342 0.151 Uiso 1 1 calc R
C84 C 1.04541(13) 0.16011(9) 0.31798(8) 0.097(4) Uani 1 1 d R
H84 H 1.0654 0.1996 0.3220 0.117 Uiso 1 1 calc R

loop_
_atom_site_aniso_label
_atom_site_aniso_U_11
_atom_site_aniso_U_22
_atom_site_aniso_U_33
_atom_site_aniso_U_23
_atom_site_aniso_U_13
_atom_site_aniso_U_12
C91 0.26(2) 0.084(9) 0.064(9) -0.008(7) 0.008(11) 0.015(11)
Cl1 0.142(4) 0.124(3) 0.187(5) 0.006(3) -0.011(3) 0.016(3)
Cl2 0.134(3) 0.134(3) 0.164(4) 0.012(3) 0.002(3) 0.039(3)
C92 0.109(10) 0.172(14) 0.090(10) 0.033(10) 0.036(9) 0.054(10)
Cl3 0.180(4) 0.140(3) 0.124(3) 0.029(3) 0.032(3) 0.038(3)
Cl4 0.136(3) 0.166(4) 0.135(4) 0.016(3) 0.032(3) 0.001(3)
C93 0.214(17) 0.154(14) 0.083(10) 0.061(10) -0.072(11) -0.049(13)
Cl5 0.159(4) 0.138(3) 0.127(3) 0.031(3) -0.046(3) -0.059(3)
Cl6 0.092(2) 0.094(2) 0.109(2) -0.0133(19) 0.0112(19) -0.0320(18)
C101 0.112(11) 0.100(11) 0.180(15) 0.021(11) 0.025(11) -0.011(9)
C102 0.109(12) 0.162(15) 0.124(12) -0.054(11) 0.036(10) -0.031(12)
C103 0.131(14) 0.154(16) 0.106(12) 0.002(11) 0.034(10) 0.027(13)
C104 0.24(2) 0.21(2) 0.061(10) 0.001(12) 0.041(12) 0.07(2)
C105 0.37(3) 0.191(18) 0.154(16) 0.073(14) 0.107(19) 0.21(2)
P1 0.0254(10) 0.0187(9) 0.0436(12) -0.0033(9) 0.0057(9) -0.0011(8)
P2 0.0392(13) 0.0591(15) 0.0635(17) -0.0156(13) -0.0095(12) 0.0082(11)
B1 0.034(5) 0.034(5) 0.048(6) 0.000(4) -0.017(5) -0.003(4)
B2 0.052(7) 0.055(7) 0.136(12) -0.036(8) 0.010(8) -0.011(6)
O2 0.046(3) 0.026(3) 0.038(3) 0.001(2) -0.005(3) -0.002(2)
O3 0.035(3) 0.022(3) 0.040(3) -0.004(2) 0.010(3) -0.005(2)
O4 0.021(2) 0.013(2) 0.049(3) -0.005(2) 0.004(2) 0.0036(19)
O5 0.021(2) 0.026(3) 0.044(3) 0.005(2) -0.003(2) -0.003(2)
O6 0.039(3) 0.030(3) 0.048(3) 0.000(3) -0.001(3) -0.006(2)
O12 0.035(3) 0.038(3) 0.066(4) -0.019(3) 0.015(3) 0.000(3)
O13 0.037(3) 0.031(3) 0.073(4) 0.001(3) 0.022(3) -0.003(2)
O14 0.025(3) 0.021(2) 0.042(3) -0.002(2) 0.002(2) 0.005(2)
O15 0.033(3) 0.027(3) 0.044(3) 0.003(2) -0.008(2) 0.003(2)
O16 0.043(3) 0.046(3) 0.041(4) 0.000(3) -0.013(3) 0.000(3)
O22 0.028(3) 0.040(3) 0.077(4) -0.005(3) 0.001(3) 0.008(2)
O23 0.040(3) 0.020(3) 0.063(4) 0.012(2) 0.012(3) -0.008(2)
O24 0.042(3) 0.018(2) 0.025(3) -0.002(2) -0.003(2) 0.003(2)
O25 0.035(3) 0.017(2) 0.032(3) 0.005(2) -0.003(2) -0.001(2)
O32 0.063(4) 0.017(3) 0.053(4) 0.002(2) -0.002(3) -0.020(2)
O33 0.065(4) 0.043(3) 0.046(4) 0.004(3) -0.012(3) -0.003(3)
O34 0.035(3) 0.026(3) 0.042(3) -0.002(2) -0.018(3) -0.002(2)
O35 0.039(3) 0.033(3) 0.049(4) -0.010(3) 0.000(3) -0.004(2)
O36 0.026(3) 0.102(5) 0.117(6) 0.007(5) -0.008(4) 0.001(4)
O42 0.056(4) 0.055(4) 0.060(4) 0.008(3) -0.007(3) -0.009(3)
O43 0.052(4) 0.052(4) 0.052(4) -0.008(3) -0.022(3) -0.005(3)
O44 0.034(3) 0.026(3) 0.076(4) 0.010(3) -0.010(3) -0.008(2)
O45 0.037(3) 0.022(3) 0.063(4) 0.010(2) -0.015(3) -0.005(2)
O46 0.041(4) 0.084(5) 0.088(5) 0.005(4) -0.012(4) -0.006(3)
O52 0.054(4) 0.047(3) 0.049(4) 0.007(3) -0.023(3) -0.011(3)
O53 0.069(4) 0.028(3) 0.058(4) -0.008(3) -0.014(3) -0.005(3)
O54 0.033(3) 0.029(3) 0.039(3) 0.009(2) -0.012(2) -0.005(2)
O55 0.038(3) 0.021(3) 0.060(4) -0.004(2) -0.012(3) 0.000(2)
C1 0.038(5) 0.027(4) 0.035(5) 0.006(3) -0.003(4) 0.000(3)
C2 0.037(4) 0.022(4) 0.020(4) 0.004(3) 0.001(3) -0.007(3)
C3 0.022(4) 0.026(4) 0.041(5) 0.005(3) 0.000(4) 0.001(3)
C4 0.017(4) 0.016(4) 0.055(5) -0.001(3) -0.002(3) -0.006(3)
C5 0.027(4) 0.019(3) 0.031(4) 0.010(3) 0.000(3) -0.010(3)
C6 0.026(4) 0.023(3) 0.026(4) 0.002(3) -0.002(3) -0.006(3)
C7 0.061(6) 0.026(4) 0.059(6) -0.004(4) -0.008(5) -0.010(4)
C8 0.048(5) 0.026(4) 0.059(6) -0.006(4) 0.024(5) -0.006(4)
C11 0.040(5) 0.020(4) 0.053(5) 0.003(4) -0.011(4) 0.011(3)
C12 0.022(4) 0.039(4) 0.046(5) -0.001(4) -0.006(4) -0.008(3)
C13 0.016(4) 0.023(4) 0.052(5) 0.003(3) 0.003(4) 0.003(3)
C14 0.023(4) 0.022(4) 0.045(5) 0.005(3) 0.002(4) -0.006(3)
C15 0.030(4) 0.019(4) 0.033(5) -0.006(3) -0.006(4) 0.009(3)
C16 0.026(4) 0.024(4) 0.070(6) 0.017(4) -0.006(4) 0.002(3)
C17 0.076(8) 0.085(8) 0.098(9) -0.035(7) 0.016(7) 0.038(6)
C18 0.098(9) 0.055(6) 0.084(8) 0.014(6) 0.029(7) -0.009(6)
C19 0.062(6) 0.027(4) 0.062(6) -0.003(4) -0.009(5) 0.003(4)
C21 0.013(3) 0.025(4) 0.025(4) -0.004(3) -0.002(3) -0.002(3)
C22 0.035(4) 0.024(4) 0.039(5) -0.006(3) 0.004(4) 0.003(3)
C23 0.040(5) 0.017(4) 0.045(5) -0.012(3) 0.017(4) -0.004(3)
C24 0.038(4) 0.020(4) 0.027(4) -0.002(3) 0.004(4) 0.000(3)
C25 0.036(4) 0.014(3) 0.039(5) 0.003(3) 0.002(4) -0.016(3)
C26 0.028(4) 0.016(3) 0.036(5) 0.003(3) 0.002(4) 0.004(3)
C27 0.020(5) 0.102(8) 0.137(11) -0.030(8) -0.004(6) 0.002(5)
C28 0.080(7) 0.054(6) 0.068(7) 0.011(5) 0.036(6) 0.004(5)
C31 0.053(6) 0.028(4) 0.040(5) -0.011(4) -0.001(4) -0.002(4)
C32 0.061(6) 0.019(4) 0.047(6) -0.004(4) -0.018(5) -0.001(4)
C33 0.051(5) 0.030(4) 0.037(5) 0.006(4) -0.014(4) -0.004(4)
C34 0.033(4) 0.032(4) 0.045(5) 0.008(4) -0.007(4) 0.003(4)
C35 0.048(6) 0.051(5) 0.050(6) 0.006(4) -0.022(5) 0.005(4)
C36 0.041(6) 0.094(8) 0.057(7) 0.003(6) -0.006(5) -0.004(5)
C37 0.081(7) 0.050(6) 0.061(7) 0.003(5) -0.009(5) -0.027(5)
C38 0.108(9) 0.074(7) 0.038(6) -0.004(5) 0.002(6) -0.036(6)
C41 0.048(5) 0.022(4) 0.047(5) 0.009(4) -0.015(4) -0.002(4)
C42 0.056(6) 0.049(5) 0.050(6) 0.020(5) -0.031(5) -0.023(4)
C43 0.053(6) 0.032(4) 0.038(5) -0.010(4) -0.020(4) 0.000(4)
C44 0.035(5) 0.029(4) 0.066(6) -0.002(4) -0.018(4) -0.006(4)
C45 0.038(5) 0.048(5) 0.049(5) 0.004(4) -0.017(4) -0.006(4)
C46 0.044(5) 0.033(5) 0.063(6) 0.002(4) -0.005(5) 0.006(4)
C47 0.098(9) 0.220(15) 0.035(6) 0.038(8) -0.016(6) -0.074(10)
C48 0.058(7) 0.113(9) 0.102(10) -0.038(7) -0.020(7) 0.003(7)
C49 0.041(7) 0.136(11) 0.174(15) -0.017(10) -0.021(8) -0.007(7)
C51 0.050(5) 0.023(4) 0.046(6) 0.004(4) -0.024(4) 0.007(4)
C52 0.045(5) 0.035(4) 0.039(5) -0.001(4) -0.029(4) -0.006(4)
C53 0.045(5) 0.035(5) 0.059(6) 0.003(4) -0.012(4) -0.003(4)
C54 0.028(4) 0.021(4) 0.035(5) -0.007(3) -0.006(4) -0.004(3)
C55 0.034(5) 0.028(4) 0.057(6) -0.003(4) -0.025(4) -0.006(3)
C56 0.047(5) 0.023(4) 0.054(6) -0.007(4) -0.014(4) -0.001(3)
C57 0.091(8) 0.069(7) 0.061(7) 0.015(5) -0.038(6) -0.037(6)
C58 0.102(9) 0.055(6) 0.054(7) -0.011(5) 0.001(6) -0.004(6)
C61 0.023(4) 0.029(4) 0.041(5) 0.005(4) 0.014(4) 0.003(3)
C62 0.059(6) 0.029(4) 0.058(6) 0.005(4) 0.006(5) 0.003(4)
C63 0.072(7) 0.049(5) 0.059(7) 0.030(5) 0.001(5) 0.007(5)
C64 0.043(5) 0.069(6) 0.044(6) 0.016(5) -0.004(4) 0.022(5)
C65 0.050(5) 0.037(5) 0.043(5) 0.003(4) -0.003(4) 0.006(4)
C66 0.040(5) 0.020(4) 0.052(6) 0.004(4) 0.013(4) 0.001(3)
C67 0.034(4) 0.053(5) 0.019(4) 0.017(4) 0.012(4) 0.001(4)
C68 0.039(5) 0.033(4) 0.088(7) -0.007(5) 0.017(5) 0.011(4)
C69 0.069(7) 0.053(6) 0.110(9) 0.000(6) 0.037(7) 0.014(5)
C70 0.062(7) 0.055(6) 0.106(9) -0.002(6) 0.019(6) 0.017(5)
C71 0.036(6) 0.106(9) 0.107(9) -0.032(7) 0.016(6) -0.014(6)
C72 0.043(5) 0.053(5) 0.104(8) -0.010(6) 0.021(5) -0.008(4)
C73 0.050(6) 0.071(6) 0.083(8) -0.001(6) 0.020(6) 0.020(5)
C74 0.156(14) 0.238(19) 0.036(7) -0.003(9) 0.018(8) -0.087(13)
C75 0.067(8) 0.116(10) 0.149(14) 0.019(9) 0.004(9) -0.040(7)
C76 0.167(17) 0.24(2) 0.060(9) -0.016(11) 0.006(10) 0.085(15)
C77 0.114(12) 0.158(14) 0.125(14) -0.028(12) -0.015(11) -0.026(10)
C78 0.083(8) 0.096(9) 0.092(9) -0.013(7) 0.004(8) -0.011(7)
C79 0.054(6) 0.049(6) 0.092(8) -0.014(5) -0.002(6) 0.016(5)
C80 0.098(9) 0.077(8) 0.069(8) -0.030(6) -0.002(6) 0.029(7)
C81 0.142(12) 0.042(6) 0.119(11) -0.012(6) -0.003(9) 0.031(7)
C82 0.113(12) 0.181(16) 0.117(12) 0.029(11) 0.009(10) 0.110(12)
C83 0.032(6) 0.115(11) 0.231(18) 0.067(11) 0.005(9) 0.013(7)
C84 0.047(7) 0.071(7) 0.173(13) 0.020(8) 0.014(8) -0.003(6)

loop_
_atom_type_symbol
_atom_type_description
_atom_type_scat_dispersion_real
_atom_type_scat_dispersion_imag
_atom_type_scat_source
C C 0.0033 0.0016 'International Tables Vol C Tables 4.2.6.8 and 6.1.1.4'
H H 0.0000 0.0000 'International Tables Vol C Tables 4.2.6.8 and 6.1.1.4'
O O 0.0106 0.0060 'International Tables Vol C Tables 4.2.6.8 and 6.1.1.4'
P P 0.1023 0.0942 'International Tables Vol C Tables 4.2.6.8 and 6.1.1.4'
Cl Cl 0.1484 0.1585 'International Tables Vol C Tables 4.2.6.8 and 6.1.1.4'
B B 0.0013 0.0007 'International Tables Vol C Tables 4.2.6.8 and 6.1.1.4'

loop_
_geom_angle_atom_site_label_1
_geom_angle_atom_site_label_2
_geom_angle_atom_site_label_3
_geom_angle
Cl2 C91 Cl1 112.3(7)
Cl2 C91 H91A 109.1
Cl1 C91 H91A 109.1
Cl2 C91 H91B 109.2
Cl1 C91 H91B 109.2
H91A C91 H91B 107.9
Cl3 C92 Cl4 113.1(7)
Cl3 C92 H92A 109.0
Cl4 C92 H92A 109.0
Cl3 C92 H92B 108.9
Cl4 C92 H92B 108.9
H92A C92 H92B 107.8
Cl6 C93 Cl5 123.1(9)
Cl6 C93 H93A 106.6
Cl5 C93 H93A 106.6
Cl6 C93 H93B 106.5
Cl5 C93 H93B 106.6
H93A C93 H93B 106.5
C102 C101 H10A 109.5
C102 C101 H10B 109.5
H10A C101 H10B 109.5
C102 C101 H10C 109.5
H10A C101 H10C 109.5
H10B C101 H10C 109.5
C103 C102 C101 111.9(14)
C103 C102 H10D 109.2
C101 C102 H10D 109.2
C103 C102 H10E 109.2
C101 C102 H10E 109.3
H10D C102 H10E 107.9
C102 C103 C104 114.2(16)
C102 C103 H10F 108.7
C104 C103 H10F 108.8
C102 C103 H10G 108.6
C104 C103 H10G 108.7
H10F C103 H10G 107.6
C103 C104 C105 113(2)
C103 C104 H10H 109.0
C105 C104 H10H 109.0
C103 C104 H10I 108.9
C105 C104 H10I 108.9
H10H C104 H10I 107.7
C104 C105 H10J 109.4
C104 C105 H10K 109.5
H10J C105 H10K 109.5
C104 C105 H10L 109.4
H10J C105 H10L 109.5
H10K C105 H10L 109.5
C107 C106 H10M 109.4
C107 C106 H10N 109.6
H10M C106 H10N 109.5
C107 C106 H10O 109.5
H10M C106 H10O 109.5
H10N C106 H10O 109.5
C108 C107 C106 120(3)
C108 C107 C109 37.1(17)
C106 C107 C109 156(3)
C108 C107 H10P 107.5
C106 C107 H10P 107.4
C109 C107 H10P 82.4
C108 C107 H10Q 107.5
C106 C107 H10Q 107.3
C109 C107 H10Q 89.8
H10P C107 H10Q 106.9
C107 C108 C109 110(3)
C107 C108 H10R 109.8
C109 C108 H10R 109.8
C107 C108 H10S 109.7
C109 C108 H10S 109.5
H10R C108 H10S 108.1
C108 C109 C110 146(3)
C108 C109 C107 32.9(16)
C110 C109 C107 117(2)
C108 C109 H10T 100.5
C110 C109 H10T 100.2
C107 C109 H10T 97.0
C108 C109 H10U 100.5
C110 C109 H10U 100.4
C107 C109 H10U 132.2
H10T C109 H10U 104.4
C109 C110 H11A 110.0
C109 C110 H11B 109.1
H11A C110 H11B 109.5
C109 C110 H11C 109.3
H11A C110 H11C 109.5
H11B C110 H11C 109.5
C26 P1 C67 103.6(2)
C26 P1 C61 110.3(3)
C67 P1 C61 103.94(14)
C26 P1 B1 113.0(4)
C67 P1 B1 112.3(3)
C61 P1 B1 112.9(3)
C56 P2 C73 106.2(3)
C56 P2 C79 103.8(3)
C73 P2 C79 106.49(16)
C56 P2 B2 117.6(5)
C73 P2 B2 106.6(5)
C79 P2 B2 115.3(4)
P1 B1 H1A 109.5
P1 B1 H1B 109.5
H1A B1 H1B 109.5
P1 B1 H1C 109.5
H1A B1 H1C 109.5
H1B B1 H1C 109.5
P2 B2 H2A 109.5
P2 B2 H2B 109.5
H2A B2 H2B 109.5
P2 B2 H2C 109.5
H2A B2 H2C 109.5
H2B B2 H2C 109.5
C7 O2 C2 113.0(6)
C8 O3 C3 112.0(6)
C11 O4 C4 116.4(5)
C1 O5 C5 112.0(5)
C6 O6 H6 109.5
C17 O12 C12 116.8(7)
C18 O13 C13 116.3(7)
C21 O14 C14 118.2(5)
C11 O15 C15 113.7(5)
C19 O16 C16 112.9(6)
C27 O22 C22 112.7(6)
C28 O23 C23 114.6(6)
C31 O24 C24 119.8(5)
C25 O25 C21 113.4(5)
C37 O32 C32 110.7(6)
C38 O33 C33 117.5(7)
C41 O34 C34 118.0(5)
C31 O35 C35 112.7(6)
C36 O36 H36 109.5
C47 O42 C42 115.1(7)
C43 O43 C48 113.8(6)
C51 O44 C44 119.1(6)
C41 O45 C45 115.0(6)
C49 O46 C46 113.4(8)
C52 O52 C57 115.2(7)
C58 O53 C53 114.9(5)
C1 O54 C54 119.6(5)
C51 O55 C55 114.2(6)
O54 C1 O5 113.7(5)
O54 C1 C2 111.6(6)
O5 C1 C2 108.2(6)
O54 C1 H1 107.7
O5 C1 H1 107.7
C2 C1 H1 107.7
O2 C2 C1 113.0(6)
O2 C2 C3 106.5(5)
C1 C2 C3 107.9(5)
O2 C2 H2 109.8
C1 C2 H2 109.8
C3 C2 H2 109.8
O3 C3 C4 105.9(5)
O3 C3 C2 110.2(5)
C4 C3 C2 109.3(6)
O3 C3 H3 110.5
C4 C3 H3 110.5
C2 C3 H3 110.5
O4 C4 C5 108.0(5)
O4 C4 C3 106.0(5)
C5 C4 C3 113.6(5)
O4 C4 H4 109.7
C5 C4 H4 109.7
C3 C4 H4 109.7
O5 C5 C4 110.7(5)
O5 C5 C6 105.5(5)
C4 C5 C6 113.7(6)
O5 C5 H5 108.9
C4 C5 H5 108.9
C6 C5 H5 108.9
O6 C6 C5 114.7(5)
O6 C6 H6A 108.6
C5 C6 H6A 108.6
O6 C6 H6B 108.6
C5 C6 H6B 108.6
H6A C6 H6B 107.6
O2 C7 H7A 109.5
O2 C7 H7B 109.5
H7A C7 H7B 109.5
O2 C7 H7C 109.5
H7A C7 H7C 109.5
H7B C7 H7C 109.5
O3 C8 H8A 109.5
O3 C8 H8B 109.5
H8A C8 H8B 109.5
O3 C8 H8C 109.5
H8A C8 H8C 109.5
H8B C8 H8C 109.5
O4 C11 O15 111.4(6)
O4 C11 C12 109.2(6)
O15 C11 C12 109.2(6)
O4 C11 H11 109.0
O15 C11 H11 109.0
C12 C11 H11 109.0
O12 C12 C13 110.5(6)
O12 C12 C11 112.0(6)
C13 C12 C11 110.1(6)
O12 C12 H12 108.0
C13 C12 H12 108.0
C11 C12 H12 108.0
O13 C13 C12 108.2(5)
O13 C13 C14 109.8(6)
C12 C13 C14 112.0(6)
O13 C13 H13 108.9
C12 C13 H13 108.9
C14 C13 H13 108.9
O14 C14 C15 112.5(5)
O14 C14 C13 105.1(5)
C15 C14 C13 110.0(5)
O14 C14 H14 109.7
C15 C14 H14 109.7
C13 C14 H14 109.7
O15 C15 C14 111.1(5)
O15 C15 C16 104.1(5)
C14 C15 C16 117.6(6)
O15 C15 H15 107.9
C14 C15 H15 107.9
C16 C15 H15 107.9
O16 C16 C15 109.2(6)
O16 C16 H16A 109.8
C15 C16 H16A 109.8
O16 C16 H16B 109.8
C15 C16 H16B 109.8
H16A C16 H16B 108.3
O12 C17 H17A 109.5
O12 C17 H17B 109.5
H17A C17 H17B 109.5
O12 C17 H17C 109.5
H17A C17 H17C 109.5
H17B C17 H17C 109.5
O13 C18 H18A 109.5
O13 C18 H18B 109.5
H18A C18 H18B 109.5
O13 C18 H18C 109.5
H18A C18 H18C 109.5
H18B C18 H18C 109.5
O16 C19 H19A 109.5
O16 C19 H19B 109.5
H19A C19 H19B 109.5
O16 C19 H19C 109.5
H19A C19 H19C 109.5
H19B C19 H19C 109.5
O14 C21 O25 109.1(5)
O14 C21 C22 109.8(5)
O25 C21 C22 107.3(5)
O14 C21 H21 110.2
O25 C21 H21 110.2
C22 C21 H21 110.2
O22 C22 C21 109.2(5)
O22 C22 C23 110.1(6)
C21 C22 C23 112.1(6)
O22 C22 H22 108.5
C21 C22 H22 108.5
C23 C22 H22 108.5
O23 C23 C22 111.4(6)
O23 C23 C24 108.9(6)
C22 C23 C24 111.9(6)
O23 C23 H23 108.2
C22 C23 H23 108.2
C24 C23 H23 108.2
O24 C24 C23 107.4(6)
O24 C24 C25 110.7(5)
C23 C24 C25 112.5(6)
O24 C24 H24 108.7
C23 C24 H24 108.7
C25 C24 H24 108.7
O25 C25 C26 106.2(6)
O25 C25 C24 112.5(5)
C26 C25 C24 111.8(5)
O25 C25 H25 108.8
C26 C25 H25 108.8
C24 C25 H25 108.8
C25 C26 P1 116.0(4)
C25 C26 H26A 108.3
P1 C26 H26A 108.3
C25 C26 H26B 108.3
P1 C26 H26B 108.3
H26A C26 H26B 107.4
O22 C27 H27A 109.5
O22 C27 H27B 109.5
H27A C27 H27B 109.5
O22 C27 H27C 109.4
H27A C27 H27C 109.5
H27B C27 H27C 109.5
O23 C28 H28A 109.5
O23 C28 H28B 109.5
H28A C28 H28B 109.5
O23 C28 H28C 109.5
H28A C28 H28C 109.5
H28B C28 H28C 109.5
O24 C31 O35 113.4(6)
O24 C31 C32 109.1(6)
O35 C31 C32 107.6(6)
O24 C31 H31 108.9
O35 C31 H31 108.9
C32 C31 H31 108.9
O32 C32 C33 109.5(7)
O32 C32 C31 111.0(6)
C33 C32 C31 108.9(6)
O32 C32 H32 109.2
C33 C32 H32 109.1
C31 C32 H32 109.2
O33 C33 C34 110.2(6)
O33 C33 C32 109.9(6)
C34 C33 C32 111.4(7)
O33 C33 H33 108.4
C34 C33 H33 108.4
C32 C33 H33 108.4
O34 C34 C33 109.9(6)
O34 C34 C35 108.5(6)
C33 C34 C35 113.8(6)
O34 C34 H34 108.1
C33 C34 H34 108.1
C35 C34 H34 108.2
O35 C35 C34 112.8(6)
O35 C35 C36 106.0(7)
C34 C35 C36 113.1(7)
O35 C35 H35 108.3
C34 C35 H35 108.2
C36 C35 H35 108.2
O36 C36 C35 110.8(8)
O36 C36 H36A 109.5
C35 C36 H36A 109.5
O36 C36 H36B 109.5
C35 C36 H36B 109.5
H36A C36 H36B 108.1
O32 C37 H37A 109.5
O32 C37 H37B 109.5
H37A C37 H37B 109.5
O32 C37 H37C 109.5
H37A C37 H37C 109.5
H37B C37 H37C 109.5
O33 C38 H38A 109.5
O33 C38 H38B 109.5
H38A C38 H38B 109.5
O33 C38 H38C 109.4
H38A C38 H38C 109.5
H38B C38 H38C 109.5
O45 C41 O34 113.6(6)
O45 C41 C42 109.1(6)
O34 C41 C42 109.8(6)
O45 C41 H41 108.1
O34 C41 H41 108.1
C42 C41 H41 108.1
O42 C42 C43 107.0(7)
O42 C42 C41 113.2(6)
C43 C42 C41 112.0(7)
O42 C42 H42 108.2
C43 C42 H42 108.2
C41 C42 H42 108.2
O43 C43 C42 110.2(7)
O43 C43 C44 108.9(6)
C42 C43 C44 108.9(7)
O43 C43 H43 109.6
C42 C43 H43 109.6
C44 C43 H43 109.6
O44 C44 C43 105.4(6)
O44 C44 C45 113.1(7)
C43 C44 C45 111.4(6)
O44 C44 H44 108.9
C43 C44 H44 108.9
C45 C44 H44 108.9
O45 C45 C46 104.5(6)
O45 C45 C44 110.5(7)
C46 C45 C44 116.0(6)
O45 C45 H45 108.5
C46 C45 H45 108.5
C44 C45 H45 108.5
O46 C46 C45 106.4(7)
O46 C46 H46A 110.4
C45 C46 H46A 110.5
O46 C46 H46B 110.4
C45 C46 H46B 110.4
H46A C46 H46B 108.6
O42 C47 H47A 109.5
O42 C47 H47B 109.5
H47A C47 H47B 109.5
O42 C47 H47C 109.5
H47A C47 H47C 109.5
H47B C47 H47C 109.5
O43 C48 H48A 109.5
O43 C48 H48B 109.5
H48A C48 H48B 109.5
O43 C48 H48C 109.5
H48A C48 H48C 109.5
H48B C48 H48C 109.5
O46 C49 H49A 109.5
O46 C49 H49B 109.5
H49A C49 H49B 109.5
O46 C49 H49C 109.5
H49A C49 H49C 109.5
H49B C49 H49C 109.5
O44 C51 O55 111.6(6)
O44 C51 C52 108.9(7)
O55 C51 C52 107.9(6)
O44 C51 H51 109.5
O55 C51 H51 109.5
C52 C51 H51 109.5
O52 C52 C53 111.0(7)
O52 C52 C51 110.6(6)
C53 C52 C51 109.9(6)
O52 C52 H52 108.4
C53 C52 H52 108.4
C51 C52 H52 108.4
O53 C53 C54 108.4(6)
O53 C53 C52 110.2(6)
C54 C53 C52 111.3(7)
O53 C53 H53 109.0
C54 C53 H53 108.9
C52 C53 H53 109.0
O54 C54 C55 108.4(5)
O54 C54 C53 107.0(6)
C55 C54 C53 113.8(6)
O54 C54 H54 109.2
C55 C54 H54 109.2
C53 C54 H54 109.2
C56 C55 O55 104.4(6)
C56 C55 C54 115.2(6)
O55 C55 C54 111.4(5)
C56 C55 H55 108.5
O55 C55 H55 108.5
C54 C55 H55 108.5
C55 C56 P2 117.3(5)
C55 C56 H56A 108.0
P2 C56 H56A 108.0
C55 C56 H56B 108.0
P2 C56 H56B 108.0
H56A C56 H56B 107.2
O52 C57 H57A 109.5
O52 C57 H57B 109.5
H57A C57 H57B 109.5
O52 C57 H57C 109.5
H57A C57 H57C 109.5
H57B C57 H57C 109.5
O53 C58 H58A 109.5
O53 C58 H58B 109.5
H58A C58 H58B 109.5
O53 C58 H58C 109.5
H58A C58 H58C 109.5
H58B C58 H58C 109.5
C62 C61 C66 120.0
C62 C61 P1 117.53(9)
C66 C61 P1 122.13(9)
C63 C62 C61 120.0
C63 C62 H62 120.0
C61 C62 H62 120.0
C62 C63 C64 120.0
C62 C63 H63 120.0
C64 C63 H63 120.0
C65 C64 C63 120.0
C65 C64 H64 120.0
C63 C64 H64 120.0
C66 C65 C64 120.0
C66 C65 H65 120.0
C64 C65 H65 120.0
C65 C66 C61 120.0
C65 C66 H66 120.0
C61 C66 H66 120.0
C68 C67 C72 120.0
C68 C67 P1 121.52(9)
C72 C67 P1 118.48(9)
C69 C68 C67 120.0
C69 C68 H68 120.0
C67 C68 H68 120.0
C68 C69 C70 120.0
C68 C69 H69 120.0
C70 C69 H69 120.0
C71 C70 C69 120.0
C71 C70 H70 120.0
C69 C70 H70 120.0
C72 C71 C70 120.0
C72 C71 H71 120.0
C70 C71 H71 120.0
C71 C72 C67 120.0
C71 C72 H72 120.0
C67 C72 H72 120.0
C74 C73 C78 120.0
C74 C73 P2 120.19(11)
C78 C73 P2 119.80(11)
C73 C74 C75 120.0
C73 C74 H74 120.0
C75 C74 H74 120.0
C76 C75 C74 120.0
C76 C75 H75 120.0
C74 C75 H75 120.0
C77 C76 C75 120.0
C77 C76 H76 120.0
C75 C76 H76 120.0
C76 C77 C78 120.0
C76 C77 H77 120.0
C78 C77 H77 120.0
C77 C78 C73 120.0
C77 C78 H78 120.0
C73 C78 H78 120.0
C80 C79 C84 120.0
C80 C79 P2 124.20(10)
C84 C79 P2 115.69(10)
C81 C80 C79 120.0
C81 C80 H80 120.0
C79 C80 H80 120.0
C80 C81 C82 120.0
C80 C81 H81 120.0
C82 C81 H81 120.0
C81 C82 C83 120.0
C81 C82 H82 120.0
C83 C82 H82 120.0
C84 C83 C82 120.0
C84 C83 H83 120.0
C82 C83 H83 120.0
C83 C84 C79 120.0
C83 C84 H84 120.0
C79 C84 H84 120.0

loop_
_geom_bond_atom_site_label_1
_geom_bond_atom_site_label_2
_geom_bond_distance
C91 Cl2 1.702(13)
C91 Cl1 1.749(15)
C91 H91A 0.9900
C91 H91B 0.9900
C92 Cl3 1.694(14)
C92 Cl4 1.774(13)
C92 H92A 0.9900
C92 H92B 0.9900
C93 Cl6 1.632(13)
C93 Cl5 1.624(12)
C93 H93A 0.9900
C93 H93B 0.9900
C101 C102 1.498(17)
C101 H10A 0.9800
C101 H10B 0.9800
C101 H10C 0.9800
C102 C103 1.45(2)
C102 H10D 0.9900
C102 H10E 0.9900
C103 C104 1.51(2)
C103 H10F 0.9900
C103 H10G 0.9900
C104 C105 1.55(2)
C104 H10H 0.9900
C104 H10I 0.9900
C105 H10J 0.9800
C105 H10K 0.9800
C105 H10L 0.9800
C106 C107 1.440(16)
C106 H10M 0.9800
C106 H10N 0.9800
C106 H10O 0.9800
C107 C108 1.13(3)
C107 C109 1.96(4)
C107 H10P 0.9900
C107 H10Q 0.9900
C108 C109 1.26(3)
C108 H10R 0.9900
C108 H10S 0.9900
C109 C110 1.510(16)
C109 H10T 0.9900
C109 H10U 0.9900
C110 H11A 0.9800
C110 H11B 0.9800
C110 H11C 0.9800
P1 C26 1.806(6)
P1 C67 1.816(3)
P1 C61 1.823(3)
P1 B1 1.913(9)
P2 C56 1.777(8)
P2 C73 1.785(3)
P2 C79 1.803(3)
P2 B2 1.908(11)
B1 H1A 0.9800
B1 H1B 0.9800
B1 H1C 0.9800
B2 H2A 0.9800
B2 H2B 0.9800
B2 H2C 0.9800
O2 C7 1.413(8)
O2 C2 1.418(8)
O3 C8 1.398(9)
O3 C3 1.430(8)
O4 C11 1.386(8)
O4 C4 1.433(7)
O5 C1 1.434(8)
O5 C5 1.439(7)
O6 C6 1.417(8)
O6 H6 0.8400
O12 C17 1.317(10)
O12 C12 1.402(9)
O13 C18 1.349(11)
O13 C13 1.423(8)
O14 C21 1.422(7)
O14 C14 1.423(7)
O15 C11 1.412(9)
O15 C15 1.446(7)
O16 C19 1.405(9)
O16 C16 1.434(9)
O22 C27 1.443(10)
O22 C22 1.454(8)
O23 C28 1.384(10)
O23 C23 1.420(8)
O24 C31 1.394(8)
O24 C24 1.418(8)
O25 C25 1.434(8)
O25 C21 1.436(7)
O32 C37 1.421(9)
O32 C32 1.436(9)
O33 C38 1.385(11)
O33 C33 1.413(9)
O34 C41 1.398(9)
O34 C34 1.435(8)
O35 C31 1.430(9)
O35 C35 1.421(9)
O36 C36 1.403(11)
O36 H36 0.8400
O42 C47 1.354(11)
O42 C42 1.437(10)
O43 C43 1.400(9)
O43 C48 1.439(11)
O44 C51 1.391(9)
O44 C44 1.453(9)
O45 C41 1.357(9)
O45 C45 1.440(9)
O46 C49 1.380(12)
O46 C46 1.463(10)
O52 C52 1.403(9)
O52 C57 1.387(9)
O53 C58 1.379(6)
O53 C53 1.421(9)
O54 C1 1.384(8)
O54 C54 1.450(8)
O55 C51 1.397(9)
O55 C55 1.484(8)
C1 C2 1.511(10)
C1 H1 1.0000
C2 C3 1.535(9)
C2 H2 1.0000
C3 C4 1.562(10)
C3 H3 1.0000
C4 C5 1.515(9)
C4 H4 1.0000
C5 C6 1.496(9)
C5 H5 1.0000
C6 H6A 0.9900
C6 H6B 0.9900
C7 H7A 0.9800
C7 H7B 0.9800
C7 H7C 0.9800
C8 H8A 0.9800
C8 H8B 0.9800
C8 H8C 0.9800
C11 C12 1.541(10)
C11 H11 1.0000
C12 C13 1.518(9)
C12 H12 1.0000
C13 C14 1.521(10)
C13 H13 1.0000
C14 C15 1.504(9)
C14 H14 1.0000
C15 C16 1.511(11)
C15 H15 1.0000
C16 H16A 0.9900
C16 H16B 0.9900
C17 H17A 0.9800
C17 H17B 0.9800
C17 H17C 0.9800
C18 H18A 0.9800
C18 H18B 0.9800
C18 H18C 0.9800
C19 H19A 0.9800
C19 H19B 0.9800
C19 H19C 0.9800
C21 C22 1.468(9)
C21 H21 1.0000
C22 C23 1.489(10)
C22 H22 1.0000
C23 C24 1.523(10)
C23 H23 1.0000
C24 C25 1.530(9)
C24 H24 1.0000
C25 C26 1.524(9)
C25 H25 1.0000
C26 H26A 0.9900
C26 H26B 0.9900
C27 H27A 0.9800
C27 H27B 0.9800
C27 H27C 0.9800
C28 H28A 0.9800
C28 H28B 0.9800
C28 H28C 0.9800
C31 C32 1.544(11)
C31 H31 1.0000
C32 C33 1.536(10)
C32 H32 1.0000
C33 C34 1.454(10)
C33 H33 1.0000
C34 C35 1.533(11)
C34 H34 1.0000
C35 C36 1.552(12)
C35 H35 1.0000
C36 H36A 0.9900
C36 H36B 0.9900
C37 H37A 0.9800
C37 H37B 0.9800
C37 H37C 0.9800
C38 H38A 0.9800
C38 H38B 0.9800
C38 H38C 0.9800
C41 C42 1.515(12)
C41 H41 1.0000
C42 C43 1.507(10)
C42 H42 1.0000
C43 C44 1.516(11)
C43 H43 1.0000
C44 C45 1.541(11)
C44 H44 1.0000
C45 C46 1.527(11)
C45 H45 1.0000
C46 H46A 0.9900
C46 H46B 0.9900
C47 H47A 0.9800
C47 H47B 0.9800
C47 H47C 0.9800
C48 H48A 0.9800
C48 H48B 0.9800
C48 H48C 0.9800
C49 H49A 0.9800
C49 H49B 0.9800
C49 H49C 0.9800
C51 C52 1.528(10)
C51 H51 1.0000
C52 C53 1.511(10)
C52 H52 1.0000
C53 C54 1.496(10)
C53 H53 1.0000
C54 C55 1.506(9)
C54 H54 1.0000
C55 C56 1.510(11)
C55 H55 1.0000
C56 H56A 0.9900
C56 H56B 0.9900
C57 H57A 0.9800
C57 H57B 0.9800
C57 H57C 0.9800
C58 H58A 0.9800
C58 H58B 0.9800
C58 H58C 0.9800
C61 C62 1.3900
C61 C66 1.3900
C62 C63 1.3900
C62 H62 0.9500
C63 C64 1.3900
C63 H63 0.9500
C64 C65 1.3900
C64 H64 0.9500
C65 C66 1.3900
C65 H65 0.9500
C66 H66 0.9500
C67 C68 1.3900
C67 C72 1.3900
C68 C69 1.3900
C68 H68 0.9500
C69 C70 1.3900
C69 H69 0.9500
C70 C71 1.3900
C70 H70 0.9500
C71 C72 1.3900
C71 H71 0.9500
C72 H72 0.9500
C73 C74 1.3900
C73 C78 1.3900
C74 C75 1.3900
C74 H74 0.9500
C75 C76 1.3900
C75 H75 0.9500
C76 C77 1.3900
C76 H76 0.9500
C77 C78 1.3900
C77 H77 0.9500
C78 H78 0.9500
C79 C80 1.3900
C79 C84 1.3900
C80 C81 1.3900
C80 H80 0.9500
C81 C82 1.3900
C81 H81 0.9500
C82 C83 1.3900
C82 H82 0.9500
C83 C84 1.3900
C83 H83 0.9500
C84 H84 0.9500

loop_
_geom_torsion_atom_site_label_1
_geom_torsion_atom_site_label_2
_geom_torsion_atom_site_label_3
_geom_torsion_atom_site_label_4
_geom_torsion
C101 C102 C103 C104 -174.7(13)
C102 C103 C104 C105 172.9(13)
C106 C107 C108 C109 172(3)
C107 C108 C109 C110 40(7)
C106 C107 C109 C108 -16(6)
C108 C107 C109 C110 -156(4)
C106 C107 C109 C110 -173(6)
C54 O54 C1 O5 92.0(7)
C54 O54 C1 C2 -145.3(6)
C5 O5 C1 O54 55.8(7)
C5 O5 C1 C2 -68.8(6)
C7 O2 C2 C1 70.4(7)
C7 O2 C2 C3 -171.2(6)
O54 C1 C2 O2 57.5(7)
O5 C1 C2 O2 -176.7(5)
O54 C1 C2 C3 -60.0(8)
O5 C1 C2 C3 65.8(7)
C8 O3 C3 C4 141.7(5)
C8 O3 C3 C2 -100.2(6)
O2 C2 C3 O3 67.8(7)
C1 C2 C3 O3 -170.5(6)
O2 C2 C3 C4 -176.2(5)
C1 C2 C3 C4 -54.6(7)
C11 O4 C4 C5 -129.4(6)
C11 O4 C4 C3 108.5(6)
O3 C3 C4 O4 -76.1(6)
C2 C3 C4 O4 165.3(5)
O3 C3 C4 C5 165.5(5)
C2 C3 C4 C5 46.8(7)
C1 O5 C5 C4 58.5(7)
C1 O5 C5 C6 -178.0(5)
O4 C4 C5 O5 -164.7(5)
C3 C4 C5 O5 -47.5(7)
O4 C4 C5 C6 76.7(7)
C3 C4 C5 C6 -166.1(5)
O5 C5 C6 O6 -71.3(7)
C4 C5 C6 O6 50.2(7)
C4 O4 C11 O15 88.1(6)
C4 O4 C11 C12 -151.3(6)
C15 O15 C11 O4 59.5(7)
C15 O15 C11 C12 -61.1(7)
C17 O12 C12 C13 -128.4(8)
C17 O12 C12 C11 108.4(8)
O4 C11 C12 O12 57.2(7)
O15 C11 C12 O12 179.2(5)
O4 C11 C12 C13 -66.2(8)
O15 C11 C12 C13 55.8(7)
C18 O13 C13 C12 -124.1(7)
C18 O13 C13 C14 113.4(8)
O12 C12 C13 O13 62.4(7)
C11 C12 C13 O13 -173.3(6)
O12 C12 C13 C14 -176.5(6)
C11 C12 C13 C14 -52.2(8)
C21 O14 C14 C15 -80.9(7)
C21 O14 C14 C13 159.4(5)
O13 C13 C14 O14 -67.2(6)
C12 C13 C14 O14 172.5(5)
O13 C13 C14 C15 171.5(5)
C12 C13 C14 C15 51.2(7)
C11 O15 C15 C14 61.2(7)
C11 O15 C15 C16 -171.3(6)
O14 C14 C15 O15 -170.4(5)
C13 C14 C15 O15 -53.6(7)
O14 C14 C15 C16 69.8(8)
C13 C14 C15 C16 -173.4(6)
C19 O16 C16 C15 166.7(5)
O15 C15 C16 O16 -73.6(7)
C14 C15 C16 O16 49.9(8)
C14 O14 C21 O25 113.7(6)
C14 O14 C21 C22 -129.0(6)
C25 O25 C21 O14 54.3(6)
C25 O25 C21 C22 -64.7(6)
C27 O22 C22 C21 124.6(8)
C27 O22 C22 C23 -112.0(8)
O14 C21 C22 O22 66.5(7)
O25 C21 C22 O22 -175.0(5)
O14 C21 C22 C23 -55.8(7)
O25 C21 C22 C23 62.7(7)
C28 O23 C23 C22 -111.9(8)
C28 O23 C23 C24 124.2(7)
O22 C22 C23 O23 63.5(7)
C21 C22 C23 O23 -174.8(5)
O22 C22 C23 C24 -174.4(5)
C21 C22 C23 C24 -52.7(7)
C31 O24 C24 C23 132.3(6)
C31 O24 C24 C25 -104.5(7)
O23 C23 C24 O24 -73.0(7)
C22 C23 C24 O24 163.5(5)
O23 C23 C24 C25 164.9(6)
C22 C23 C24 C25 41.4(8)
C21 O25 C25 C26 177.9(5)
C21 O25 C25 C24 55.4(7)
O24 C24 C25 O25 -162.6(5)
C23 C24 C25 O25 -42.4(8)
O24 C24 C25 C26 78.0(7)
C23 C24 C25 C26 -161.7(6)
O25 C25 C26 P1 75.2(6)
C24 C25 C26 P1 -161.8(5)
C67 P1 C26 C25 166.2(5)
C61 P1 C26 C25 -83.1(6)
B1 P1 C26 C25 44.3(7)
C24 O24 C31 O35 95.0(7)
C24 O24 C31 C32 -145.1(6)
C35 O35 C31 O24 57.0(8)
C35 O35 C31 C32 -63.8(7)
C37 O32 C32 C33 -145.4(6)
C37 O32 C32 C31 94.4(7)
O24 C31 C32 O32 58.9(7)
O35 C31 C32 O32 -177.7(5)
O24 C31 C32 C33 -61.7(8)
O35 C31 C32 C33 61.7(8)
C38 O33 C33 C34 142.0(7)
C38 O33 C33 C32 -94.9(8)
O32 C32 C33 O33 62.0(8)
C31 C32 C33 O33 -176.5(7)
O32 C32 C33 C34 -175.6(6)
C31 C32 C33 C34 -54.1(9)
C41 O34 C34 C33 109.0(7)
C41 O34 C34 C35 -125.9(7)
O33 C33 C34 O34 -69.7(7)
C32 C33 C34 O34 168.1(6)
O33 C33 C34 C35 168.4(6)
C32 C33 C34 C35 46.2(9)
C31 O35 C35 C34 55.8(8)
C31 O35 C35 C36 -179.9(6)
O34 C34 C35 O35 -169.1(6)
C33 C34 C35 O35 -46.4(9)
O34 C34 C35 C36 70.6(9)
C33 C34 C35 C36 -166.7(7)
O35 C35 C36 O36 -63.1(9)
C34 C35 C36 O36 61.0(10)
C45 O45 C41 O34 61.4(8)
C45 O45 C41 C42 -61.4(8)
C34 O34 C41 O45 92.2(7)
C34 O34 C41 C42 -145.3(6)
C47 O42 C42 C43 -134.6(9)
C47 O42 C42 C41 101.6(10)
O45 C41 C42 O42 -179.7(6)
O34 C41 C42 O42 55.2(8)
O45 C41 C42 C43 59.3(8)
O34 C41 C42 C43 -65.8(8)
C48 O43 C43 C42 -113.5(8)
C48 O43 C43 C44 127.1(8)
O42 C42 C43 O43 62.1(8)
C41 C42 C43 O43 -173.4(6)
O42 C42 C43 C44 -178.5(6)
C41 C42 C43 C44 -54.0(8)
C51 O44 C44 C43 172.3(6)
C51 O44 C44 C45 -65.7(8)
O43 C43 C44 O44 -67.0(8)
C42 C43 C44 O44 172.7(6)
O43 C43 C44 C45 169.9(6)
C42 C43 C44 C45 49.7(9)
C41 O45 C45 C46 -176.5(6)
C41 O45 C45 C44 58.1(8)
O44 C44 C45 O45 -169.0(6)
C43 C44 C45 O45 -50.4(8)
O44 C44 C45 C46 72.4(9)
C43 C44 C45 C46 -169.1(7)
C49 O46 C46 C45 -178.3(8)
O45 C45 C46 O46 -71.0(7)
C44 C45 C46 O46 50.9(9)
C44 O44 C51 O55 103.0(7)
C44 O44 C51 C52 -138.0(6)
C55 O55 C51 O44 57.1(7)
C55 O55 C51 C52 -62.6(7)
C57 O52 C52 C53 -114.6(8)
C57 O52 C52 C51 123.1(8)
O44 C51 C52 O52 63.6(8)
O55 C51 C52 O52 -175.1(6)
O44 C51 C52 C53 -59.4(8)
O55 C51 C52 C53 61.9(9)
C58 O53 C53 C54 137.8(6)
C58 O53 C53 C52 -100.1(7)
O52 C52 C53 O53 62.6(8)
C51 C52 C53 O53 -174.7(7)
O52 C52 C53 C54 -177.1(6)
C51 C52 C53 C54 -54.4(9)
C1 O54 C54 C55 -109.8(7)
C1 O54 C54 C53 127.1(6)
O53 C53 C54 O54 -72.2(7)
C52 C53 C54 O54 166.4(5)
O53 C53 C54 C55 168.1(6)
C52 C53 C54 C55 46.7(9)
C51 O55 C55 C56 179.5(5)
C51 O55 C55 C54 54.6(8)
O54 C54 C55 C56 77.7(8)
C53 C54 C55 C56 -163.4(6)
O54 C54 C55 O55 -163.7(6)
C53 C54 C55 O55 -44.7(9)
O55 C55 C56 P2 -40.2(7)
C54 C55 C56 P2 82.2(7)
C73 P2 C56 C55 -166.0(5)
C79 P2 C56 C55 81.9(5)
B2 P2 C56 C55 -46.8(8)
C26 P1 C61 C62 156.8(2)
C67 P1 C61 C62 -92.66(12)
B1 P1 C61 C62 29.3(3)
C26 P1 C61 C66 -29.9(2)
C67 P1 C61 C66 80.61(13)
B1 P1 C61 C66 -157.4(3)
C66 C61 C62 C63 0.0
P1 C61 C62 C63 173.41(9)
C61 C62 C63 C64 0.0
C62 C63 C64 C65 0.0
C63 C64 C65 C66 0.0
C64 C65 C66 C61 0.0
C62 C61 C66 C65 0.0
P1 C61 C66 C65 -173.10(10)
C26 P1 C67 C68 31.1(3)
C61 P1 C67 C68 -84.18(12)
B1 P1 C67 C68 153.5(3)
C26 P1 C67 C72 -148.7(2)
C61 P1 C67 C72 95.94(12)
B1 P1 C67 C72 -26.4(3)
C72 C67 C68 C69 0.0
P1 C67 C68 C69 -179.87(11)
C67 C68 C69 C70 0.0
C68 C69 C70 C71 0.0
C69 C70 C71 C72 0.0
C70 C71 C72 C67 0.0
C68 C67 C72 C71 0.0
P1 C67 C72 C71 179.88(11)
C56 P2 C73 C74 -25.2(3)
C79 P2 C73 C74 84.94(15)
B2 P2 C73 C74 -151.4(4)
C56 P2 C73 C78 155.9(2)
C79 P2 C73 C78 -94.00(15)
B2 P2 C73 C78 29.7(4)
C78 C73 C74 C75 0.0
P2 C73 C74 C75 -178.94(11)
C73 C74 C75 C76 0.0
C74 C75 C76 C77 0.0
C75 C76 C77 C78 0.0
C76 C77 C78 C73 0.0
C74 C73 C78 C77 0.0
P2 C73 C78 C77 178.94(11)
C56 P2 C79 C80 39.1(3)
C73 P2 C79 C80 -72.75(18)
B2 P2 C79 C80 169.2(5)
C56 P2 C79 C84 -144.6(3)
C73 P2 C79 C84 103.50(14)
B2 P2 C79 C84 -14.6(5)
C84 C79 C80 C81 0.0
P2 C79 C80 C81 176.09(13)
C79 C80 C81 C82 0.0
C80 C81 C82 C83 0.0
C81 C82 C83 C84 0.0
C82 C83 C84 C79 0.0
C80 C79 C84 C83 0.0
P2 C79 C84 C83 -176.41(12)
